data_7110431
loop_
_publ_author_name
'Scott Oakes, R.'
'Clifford, Anthony A.'
'Bartle, Keith D.'
'Pett, Mark Thornton'
'Rayner, Christopher M.'

_publ_section_title
;
 Sulfur oxidation in supercritical carbon dioxide: dramatic pressure
 dependant enhancement of diastereoselectivity for sulfoxidation of
 cysteine derivatives
;
_journal_issue 3
_journal_name_full 'Chemical Communications'
_journal_page_first 247
_journal_paper_doi 10.1039/a809434i
_journal_year 1999
_chemical_formula_sum 'C13 H17 N O5 S'
_chemical_formula_weight 299.34
_chemical_name_systematic
;
 ?
;
_space_group_IT_number 19
_symmetry_cell_setting orthorhombic
_symmetry_space_group_name_Hall 'P 2ac 2ab'
_symmetry_space_group_name_H-M 'P 21 21 21'
_atom_sites_solution_hydrogens geom
_atom_sites_solution_primary direct
_atom_sites_solution_secondary difmap
_audit_creation_method SHELXL-97
_cell_angle_alpha 90.00
_cell_angle_beta 90.00
_cell_angle_gamma 90.00
_cell_formula_units_Z 4
_cell_length_a 7.87930(10)
_cell_length_b 8.19550(10)
_cell_length_c 22.0906(4)
_cell_measurement_reflns_used 24188
_cell_measurement_temperature 100(2)
_cell_measurement_theta_max 30.2
_cell_measurement_theta_min 2.02
_cell_volume 1426.50(4)
_computing_cell_refinement DENZO-SMN
_computing_data_collection 'KCCD (Nonius, 1997)'
_computing_data_reduction DENZO-SMN
_computing_molecular_graphics 'ORTEX (McArdle, 1995)'
_computing_publication_material 'local program'
_computing_structure_refinement 'SHELXL-97 (Sheldrick, 1997)'
_computing_structure_solution 'SHELXS-97 (Sheldrick, 1990)'
_diffrn_ambient_temperature 100(2)
_diffrn_measured_fraction_theta_full 0.979
_diffrn_measured_fraction_theta_max 0.979
_diffrn_measurement_device_type 'Nonius KappaCCD area-detector diffractometer'
_diffrn_measurement_method
;
   Detector set at 25mm from sample
   'head-on' data - 360 * 1 degree phi exposures for chi=0 and 2theta = 
0
   'cusp' data' - 55 * 1 degree omega exposures for chi=90 at 2theta = 
40 at
                  4 different settings of phi
;
_diffrn_radiation_monochromator graphite
_diffrn_radiation_source 'fine-focus sealed tube'
_diffrn_radiation_type MoK\a
_diffrn_radiation_wavelength 0.71073
_diffrn_reflns_av_R_equivalents 0.0282
_diffrn_reflns_av_sigmaI/netI 0.0181
_diffrn_reflns_limit_h_max 9
_diffrn_reflns_limit_h_min -9
_diffrn_reflns_limit_k_max 9
_diffrn_reflns_limit_k_min -9
_diffrn_reflns_limit_l_max 26
_diffrn_reflns_limit_l_min -26
_diffrn_reflns_number 27208
_diffrn_reflns_theta_full 26.00
_diffrn_reflns_theta_max 26.00
_diffrn_reflns_theta_min 2.65
_exptl_absorpt_coefficient_mu 0.245
_exptl_absorpt_correction_T_max 0.9526
_exptl_absorpt_correction_T_min 0.8831
_exptl_absorpt_correction_type empirical
_exptl_absorpt_process_details
;
 Using multiple and symmetry-related data measurements via the program 
SORTAV
 See R.H. Blessing, Acta Cryst (1995), A51, 33-38
;
_exptl_crystal_colour colourless
_exptl_crystal_density_diffrn 1.394
_exptl_crystal_density_method 'not measured'
_exptl_crystal_description prism
_exptl_crystal_F_000 632
_exptl_crystal_size_max 0.52
_exptl_crystal_size_mid 0.29
_exptl_crystal_size_min 0.20
_refine_diff_density_max 0.171
_refine_diff_density_min -0.263
_refine_diff_density_rms 0.052
_refine_ls_abs_structure_details 'Flack H D (1983), Acta Cryst. A39, 876-881'
_refine_ls_abs_structure_Flack -0.02(6)
_refine_ls_extinction_coef 0.046(5)
_refine_ls_extinction_expression Fc^*^=kFc[1+0.001xFc^2^\l^3^/sin(2\q)]^-1/4^
_refine_ls_extinction_method SHELXL
_refine_ls_goodness_of_fit_ref 1.074
_refine_ls_hydrogen_treatment mixed
_refine_ls_matrix_type full
_refine_ls_number_parameters 184
_refine_ls_number_reflns 2747
_refine_ls_number_restraints 10
_refine_ls_restrained_S_all 1.074
_refine_ls_R_factor_all 0.0258
_refine_ls_R_factor_gt 0.0256
_refine_ls_shift/su_max 0.001
_refine_ls_shift/su_mean 0.000
_refine_ls_structure_factor_coef Fsqd
_refine_ls_weighting_details 'calc w=1/[\s^2^(Fo^2^)+(0.0430P)^2^+0.3491P] where P=(Fo^2^+2Fc^2^)/3'
_refine_ls_weighting_scheme calc
_refine_ls_wR_factor_gt 0.0706
_refine_ls_wR_factor_ref 0.0707
_reflns_number_gt 2724
_reflns_number_total 2747
_reflns_threshold_expression >2sigma(I)
_cod_data_source_file 809434isup1.cif
_cod_data_source_block CR5
_cod_depositor_comments
;
The following automatic conversions were performed:

'_symmetry_cell_setting' value 'Orthorhombic' changed to
'orthorhombic' according to
/home/saulius/struct/CIF-dictionaries/cif_core.dic dictionary named
'cif_core.dic' version 2.4.2 from
2011-04-26.

'_exptl_absorpt_correction_type' value 'Empirical'
changed to 'empirical' according to
/home/saulius/struct/CIF-dictionaries/cif_core.dic dictionary named
'cif_core.dic' version 2.4.2 from 2011-04-26.

Automatic conversion script
Id: cif_fix_values 1891 2012-01-12 08:04:46Z andrius 
;
_cod_original_sg_symbol_H-M P212121
_cod_database_code 7110431

loop_
_symmetry_equiv_pos_as_xyz
'x, y, z'
'x+1/2, -y+1/2, -z'
'-x, y+1/2, -z+1/2'
'-x+1/2, -y, z+1/2'

loop_
_atom_site_label
_atom_site_type_symbol
_atom_site_fract_x
_atom_site_fract_y
_atom_site_fract_z
_atom_site_U_iso_or_equiv
_atom_site_adp_type
_atom_site_occupancy
_atom_site_symmetry_multiplicity
_atom_site_calc_flag
_atom_site_refinement_flags
S1 S 0.59760(4) 0.48754(4) 0.171601(15) 0.02182(12) Uani 1 1 d .
O1 O 0.68604(14) 0.64935(13) 0.17835(5) 0.0262(2) Uani 1 1 d .
C1 C 0.5313(2) 0.4696(2) 0.09430(7) 0.0284(3) Uani 1 1 d .
H1A H 0.4760 0.5710 0.0816 0.043 Uiso 1 1 calc R
H1B H 0.4512 0.3787 0.0904 0.043 Uiso 1 1 calc R
H1C H 0.6305 0.4492 0.0686 0.043 Uiso 1 1 calc R
N1 N 0.47757(16) 0.45705(15) 0.30793(5) 0.0211(3) Uani 1 1 d .
H1 H 0.4409 0.3556 0.3080 0.025 Uiso 1 1 calc R
C2 C 0.38671(18) 0.51371(18) 0.20286(6) 0.0215(3) Uani 1 1 d .
H2A H 0.3224 0.5935 0.1782 0.026 Uiso 1 1 calc R
H2B H 0.3251 0.4085 0.2019 0.026 Uiso 1 1 calc R
C3 C 0.40020(19) 0.57467(17) 0.26834(6) 0.0206(3) Uani 1 1 d .
H3 H 0.4777 0.6713 0.2675 0.025 Uiso 1 1 calc R
C4 C 0.60637(18) 0.50082(18) 0.34520(6) 0.0219(3) Uani 1 1 d .
O4 O 0.66894(14) 0.63595(13) 0.34912(5) 0.0284(3) Uani 1 1 d .
O5 O 0.65932(14) 0.36981(13) 0.37737(5) 0.0239(3) Uani 1 1 d .
C5 C 0.8058(2) 0.3977(2) 0.41620(7) 0.0292(4) Uani 1 1 d D
H5A H 0.7774 0.4759 0.4488 0.035 Uiso 1 1 calc R
H5B H 0.9019 0.4419 0.3925 0.035 Uiso 1 1 calc R
C6 C 0.85045(19) 0.23399(19) 0.44233(7) 0.0235(3) Uani 1 1 d D
C7 C 0.7941(2) 0.1893(2) 0.49976(7) 0.0309(4) Uani 1 1 d D
H7 H 0.7314 0.2650 0.5234 0.037 Uiso 1 1 calc R
C8 C 0.8289(2) 0.0354(2) 0.52266(8) 0.0395(4) Uani 1 1 d D
H8 H 0.7906 0.0061 0.5620 0.047 Uiso 1 1 calc R
C9 C 0.9197(3) -0.0758(2) 0.48812(9) 0.0403(4) Uani 1 1 d D
H9 H 0.9426 -0.1817 0.5036 0.048 Uiso 1 1 calc R
C10 C 0.9768(2) -0.0322(2) 0.43094(8) 0.0342(4) Uani 1 1 d D
H10 H 1.0388 -0.1084 0.4072 0.041 Uiso 1 1 calc R
C11 C 0.9437(2) 0.1218(2) 0.40854(7) 0.0267(3) Uani 1 1 d D
H11 H 0.9850 0.1516 0.3697 0.032 Uiso 1 1 calc R
C12 C 0.22995(19) 0.63579(17) 0.29222(7) 0.0216(3) Uani 1 1 d .
O12 O 0.17862(15) 0.61377(15) 0.34304(5) 0.0301(3) Uani 1 1 d .
O13 O 0.14844(13) 0.72068(13) 0.24952(5) 0.0243(2) Uani 1 1 d .
C13 C -0.0071(2) 0.8003(2) 0.26789(8) 0.0296(4) Uani 1 1 d .
H13A H -0.0717 0.7275 0.2945 0.044 Uiso 1 1 calc R
H13B H -0.0750 0.8263 0.2320 0.044 Uiso 1 1 calc R
H13C H 0.0201 0.9012 0.2897 0.044 Uiso 1 1 calc R

loop_
_atom_site_aniso_label
_atom_site_aniso_U_11
_atom_site_aniso_U_22
_atom_site_aniso_U_33
_atom_site_aniso_U_23
_atom_site_aniso_U_13
_atom_site_aniso_U_12
S1 0.02221(18) 0.01968(19) 0.02357(19) -0.00012(13) 0.00087(13) 0.00184(15)
O1 0.0235(5) 0.0221(5) 0.0331(6) -0.0024(4) 0.0019(5) -0.0023(4)
C1 0.0310(8) 0.0302(8) 0.0240(7) -0.0025(6) 0.0030(6) -0.0017(7)
N1 0.0232(6) 0.0170(6) 0.0233(6) 0.0020(4) -0.0034(5) -0.0008(5)
C2 0.0213(6) 0.0209(7) 0.0222(7) 0.0000(6) -0.0007(5) 0.0011(6)
C3 0.0221(7) 0.0182(6) 0.0215(7) 0.0013(5) -0.0028(6) -0.0003(6)
C4 0.0230(7) 0.0213(7) 0.0216(6) 0.0004(6) -0.0006(5) 0.0024(7)
O4 0.0306(6) 0.0212(5) 0.0334(6) 0.0013(4) -0.0068(5) -0.0036(5)
O5 0.0256(5) 0.0195(5) 0.0267(5) 0.0023(4) -0.0074(4) 0.0005(4)
C5 0.0277(8) 0.0267(8) 0.0332(8) -0.0002(6) -0.0115(7) -0.0005(7)
C6 0.0217(7) 0.0261(8) 0.0227(7) -0.0013(6) -0.0055(6) -0.0007(6)
C7 0.0269(8) 0.0421(10) 0.0237(7) -0.0041(7) 0.0002(7) -0.0026(7)
C8 0.0433(10) 0.0494(11) 0.0257(8) 0.0109(7) -0.0050(7) -0.0122(9)
C9 0.0455(10) 0.0325(9) 0.0427(10) 0.0134(7) -0.0152(9) -0.0014(8)
C10 0.0329(9) 0.0318(9) 0.0378(9) -0.0033(7) -0.0075(7) 0.0056(7)
C11 0.0257(7) 0.0326(9) 0.0219(7) 0.0010(6) -0.0013(6) 0.0010(6)
C12 0.0233(7) 0.0178(7) 0.0237(7) -0.0014(5) -0.0024(6) -0.0003(6)
O12 0.0307(6) 0.0356(6) 0.0242(6) 0.0045(5) 0.0043(5) 0.0046(5)
O13 0.0231(5) 0.0260(5) 0.0238(5) 0.0002(4) -0.0014(4) 0.0058(4)
C13 0.0248(7) 0.0326(9) 0.0314(8) -0.0030(6) 0.0015(7) 0.0089(7)

loop_
_atom_type_symbol
_atom_type_description
_atom_type_scat_dispersion_real
_atom_type_scat_dispersion_imag
_atom_type_scat_source
C C 0.0033 0.0016 'International Tables Vol C Tables 4.2.6.8 and 6.1.1.4'
H H 0.0000 0.0000 'International Tables Vol C Tables 4.2.6.8 and 6.1.1.4'
N N 0.0061 0.0033 'International Tables Vol C Tables 4.2.6.8 and 6.1.1.4'
O O 0.0106 0.0060 'International Tables Vol C Tables 4.2.6.8 and 6.1.1.4'
S S 0.1246 0.1234 'International Tables Vol C Tables 4.2.6.8 and 6.1.1.4'

loop_
_geom_angle_atom_site_label_1
_geom_angle_atom_site_label_2
_geom_angle_atom_site_label_3
_geom_angle
O1 S1 C1 107.56(7)
O1 S1 C2 106.40(7)
C1 S1 C2 96.05(7)
C4 N1 C3 120.65(12)
C3 C2 S1 109.53(10)
N1 C3 C12 112.50(12)
N1 C3 C2 112.63(12)
C12 C3 C2 111.84(12)
O4 C4 O5 124.08(13)
O4 C4 N1 126.04(13)
O5 C4 N1 109.87(12)
C4 O5 C5 115.42(11)
O5 C5 C6 105.78(12)
C7 C6 C11 118.84(15)
C7 C6 C5 120.66(15)
C11 C6 C5 120.46(14)
C8 C7 C6 120.56(16)
C7 C8 C9 119.93(16)
C8 C9 C10 119.94(17)
C11 C10 C9 120.01(17)
C10 C11 C6 120.71(15)
O12 C12 O13 124.99(14)
O12 C12 C3 124.55(13)
O13 C12 C3 110.44(12)
C12 O13 C13 116.35(12)

loop_
_geom_bond_atom_site_label_1
_geom_bond_atom_site_label_2
_geom_bond_distance
S1 O1 1.5055(11)
S1 C1 1.7918(16)
S1 C2 1.8122(14)
N1 C4 1.3551(19)
N1 C3 1.4372(18)
C2 C3 1.5342(19)
C3 C12 1.526(2)
C4 O4 1.2153(18)
C4 O5 1.3535(17)
O5 C5 1.4559(18)
C5 C6 1.502(2)
C6 C7 1.393(2)
C6 C11 1.394(2)
C7 C8 1.387(3)
C8 C9 1.387(3)
C9 C10 1.388(3)
C10 C11 1.381(2)
C12 O12 1.2068(19)
C12 O13 1.3366(18)
O13 C13 1.4466(18)
